data_1567587
loop_
_publ_author_name
'Rocco, Dalila'
'Nikoleti\'c, Anamarija'
'Prescimone, Alessandro'
'Constable, Edwin C.'
'Housecroft, Catherine E.'

_publ_section_title
;
 To Be or Not to Be a (4,4) Net: Reactions of
 4&#x2032;-{4-(N,N-Diethylaminophenyl)}- and
 4&#x2032;-{4-(N,N-Diphenylaminophenyl)}-3,2&#x2032;:6&#x2032;,3&#x2033;-
 and 4,2&#x2032;:6&#x2032;,4&#x2033;-Terpyridines with Cobalt(II)
 Thiocyanate
;
_journal_issue 8
_journal_name_full Crystals
_journal_page_first 1136
_journal_paper_doi 10.3390/cryst12081136
_journal_volume 12
_journal_year 2022
_chemical_formula_moiety 'C70 H56 Co N10 O2 S2, 2(C H Cl3), 1[CHCl3]'
_chemical_formula_sum 'C73 H59 Cl9 Co N10 O2 S2'
_chemical_formula_weight 1550.40
_space_group_crystal_system monoclinic
_space_group_IT_number 14
_space_group_name_Hall '-P 2ybc'
_space_group_name_H-M_alt 'P 1 21/c 1'
_atom_sites_solution_hydrogens mixed
_atom_sites_solution_primary dual
_audit_creation_date 2022-05-05
_audit_creation_method
;
Olex2 1.5
(compiled 2022.04.07 svn.rca3783a0 for OlexSys, GUI svn.r6498)
;
_cell_angle_alpha 90
_cell_angle_beta 94.944(5)
_cell_angle_gamma 90
_cell_formula_units_Z 2
_cell_length_a 14.7142(9)
_cell_length_b 9.8420(5)
_cell_length_c 25.6400(17)
_cell_measurement_reflns_used 34675
_cell_measurement_temperature 150
_cell_measurement_theta_max 72.80
_cell_measurement_theta_min 3.46
_cell_volume 3699.3(4)
_computing_cell_refinement 'X-Area Recipe 1.37.0.0 (STOE, 2021)'
_computing_data_collection 'X-Area Pilatus3_SV 1.31.175.0 (STOE, 2021)'
_computing_data_reduction
;
X-Area Integrate 2.5.1.0 (STOE, 2021)
X-Area LANA 2.6.2.0 (STOE, 2021)
;
_computing_molecular_graphics 'Olex2 1.5 (Dolomanov et al., 2009)'
_computing_publication_material 'Olex2 1.5 (Dolomanov et al., 2009)'
_computing_structure_refinement 'SHELXL 2018/3 (Sheldrick, 2015)'
_computing_structure_solution 'SHELXT 2018/2 (Sheldrick, 2018)'
_diffrn_ambient_temperature 150
_diffrn_detector 'EIGER2 1M'
_diffrn_detector_area_resol_mean 13.33
_diffrn_measured_fraction_theta_full 0.996
_diffrn_measured_fraction_theta_max 0.978
_diffrn_measurement_details
;
 2037 frames, detector distance = 40 mm
;
_diffrn_measurement_device 'Eulerian 4-circle diffractometer'
_diffrn_measurement_device_type Basel-Cu-Stoe
_diffrn_measurement_method 'rotation method, \w scans'
_diffrn_radiation_collimation '1.2 0.6 mm diameter'
_diffrn_radiation_monochromator 'Graded multilayer mirror'
_diffrn_radiation_polarisn_norm 270
_diffrn_radiation_probe x-ray
_diffrn_radiation_type 'Cu K\a'
_diffrn_radiation_wavelength 1.54186
_diffrn_reflns_av_R_equivalents 0.0413
_diffrn_reflns_av_unetI/netI 0.0246
_diffrn_reflns_Laue_measured_fraction_full 0.996
_diffrn_reflns_Laue_measured_fraction_max 0.978
_diffrn_reflns_limit_h_max 17
_diffrn_reflns_limit_h_min -18
_diffrn_reflns_limit_k_max 7
_diffrn_reflns_limit_k_min -12
_diffrn_reflns_limit_l_max 30
_diffrn_reflns_limit_l_min -31
_diffrn_reflns_number 31869
_diffrn_reflns_point_group_measured_fraction_full 0.996
_diffrn_reflns_point_group_measured_fraction_max 0.978
_diffrn_reflns_theta_full 67.686
_diffrn_reflns_theta_max 73.075
_diffrn_reflns_theta_min 4.815
_diffrn_source 'Axo Cu'
_diffrn_source_current 1.00
_diffrn_source_power 0.050
_diffrn_source_voltage 50
_exptl_absorpt_coefficient_mu 5.755
_exptl_absorpt_correction_T_max 0.2100
_exptl_absorpt_correction_T_min 0.1347
_exptl_absorpt_correction_type multi-scan
_exptl_absorpt_process_details
;
STOE X-Red32, absorption correction by Gaussian integration, analogous to
P. Coppens in: F. R. Ahmed (Editor), "Crystallographic Computing", Munksgaard,
Copenhagen (1970), 255 - 270. Afterwards scaling of reflection intensities was
performed within STOE LANA. J. Koziskova, F. Hahn, J. Richter, J. Kozisek, Acta
Chimica Slovaca, vol. 9, no. 2, 2016, pp. 136 - 140.
Finally a spherical absorption correction was done within STOE LANA.
;
_exptl_crystal_colour yellow
_exptl_crystal_colour_primary yellow
_exptl_crystal_density_diffrn 1.392
_exptl_crystal_density_method 'not measured'
_exptl_crystal_description block
_exptl_crystal_F_000 1590
_exptl_crystal_recrystallization_method
'The material was recrystallised from a mixture of CHCl3 and methanol  by solvent layering'
_exptl_crystal_size_max 0.2
_exptl_crystal_size_mid 0.153
_exptl_crystal_size_min 0.12
_exptl_crystal_size_rad 0.160
_refine_diff_density_max 0.938
_refine_diff_density_min -0.742
_refine_diff_density_rms 0.089
_refine_ls_extinction_coef 0.0026(3)
_refine_ls_extinction_expression Fc^*^=kFc[1+0.001xFc^2^\l^3^/sin(2\q)]^-1/4^
_refine_ls_extinction_method 'SHELXL-2018/3 (Sheldrick 2018)'
_refine_ls_goodness_of_fit_ref 1.019
_refine_ls_hydrogen_treatment mixed
_refine_ls_matrix_type full
_refine_ls_number_parameters 426
_refine_ls_number_reflns 7229
_refine_ls_number_restraints 3
_refine_ls_restrained_S_all 1.018
_refine_ls_R_factor_all 0.1041
_refine_ls_R_factor_gt 0.0845
_refine_ls_shift/su_max 0.000
_refine_ls_shift/su_mean 0.000
_refine_ls_structure_factor_coef Fsqd
_refine_ls_weighting_details 'w=1/[\s^2^(Fo^2^)+(0.1000P)^2^+8.0000P] where P=(Fo^2^+2Fc^2^)/3'
_refine_ls_weighting_scheme calc
_refine_ls_wR_factor_gt 0.2057
_refine_ls_wR_factor_ref 0.2316
_reflns_Friedel_coverage 0.000
_reflns_number_gt 5841
_reflns_number_total 7229
_reflns_threshold_expression 'I > 2\s(I)'
_cod_data_source_file NIA006_150K.cif
_cod_data_source_block nia006_150k
_cod_database_code 1567587
_shelx_shelxl_version_number 2018/3
_shelx_space_group_comment
;
The symmetry employed for this shelxl refinement is uniquely defined
by the following loop, which should always be used as a source of
symmetry information in preference to the above space-group names.
They are only intended as comments.
;
_shelx_estimated_absorpt_t_max 0.545
_shelx_estimated_absorpt_t_min 0.392
_olex2_refinement_description
;
1. Fixed Uiso
 At 1.2 times of:
  All C(H) groups
 At 1.5 times of:
  All C(H,H,H) groups, All O(H) groups
2. Restrained distances
 O1-H1
 0.85 with sigma of 0.01
 Co1-H1
 2.644499 with sigma of 0.02
 C35-H1
 1.869092 with sigma of 0.02
3.a Ternary CH refined with riding coordinates:
 C34(H34)
3.b Aromatic/amide H refined with riding coordinates:
 C6(H6), C8(H8), C21(H21), C16(H16), C11(H11), C3(H3), C17(H17), C19(H19),
 C13(H13), C2(H2), C14(H14), C12(H12), C1(H1A), C23(H23), C29(H29), C20(H20),
 C33(H33), C30(H30), C25(H25), C24(H24), C31(H31), C27(H27), C26(H26), C32(H32)
3.c Idealised Me refined as rotating group:
 C35(H35A,H35B,H35C)
;
_smtbx_masks_void_probe_radius 1.2
_smtbx_masks_void_truncation_radius 1.2
_olex2_date_sample_data_collection 2022-05-04
_olex2_date_sample_submission 2022-04-29
_olex2_exptl_crystal_mounting_method 'The crystal was mounted on a mylar loop in perfluoroether oil'
_olex2_submission_original_sample_id NIA006_150K
_olex2_submission_special_instructions 'No special instructions were received'
_stoe_detector_distance '40.0 mm'
_stoe_detector_pixelsize_x '0.075 mm'
_stoe_detector_pixelsize_y '0.075 mm'
_stoe_detector_size_x '8.0 cm'
_stoe_detector_size_y '7.7 cm'
_stoe_evaluation_integration_a 7.2
_stoe_evaluation_integration_b -1.0
_stoe_evaluation_integration_ems 0.016
_stoe_evaluation_lana_bis_l_even_max -
_stoe_evaluation_lana_bis_l_odd_max -
_stoe_evaluation_lana_bos_l_even_max 4
_stoe_evaluation_lana_bos_l_odd_max 1
_stoe_evaluation_lana_completeness 97.9
_stoe_evaluation_lana_dxs_max_order 1
_stoe_evaluation_lana_dys_max_order 1
_stoe_evaluation_lana_fs_max_order 3
_stoe_evaluation_lana_max_2theta_available 146.2
_stoe_evaluation_lana_max_2theta_desired 146.2
_stoe_evaluation_lana_mean_redundancy 4.4
_stoe_evaluation_lana_number_refls_after_or 31879
_stoe_evaluation_lana_number_refls_outliers 13447
_stoe_evaluation_lana_number_refls_total 45326
_stoe_evaluation_lana_number_refls_unique 7236
_stoe_evaluation_lana_number_refls_written 31879
_stoe_evaluation_lana_or_c1 0.035
_stoe_evaluation_lana_or_c2 0
_stoe_evaluation_lana_or_c3 0
_stoe_evaluation_lana_or_c4 0.7
_stoe_evaluation_lana_point_group 2/m
_stoe_evaluation_lana_table
;
----------------------------------------------------------------------------
2Theta          14.2   29.8   45.4   61.0   76.6   92.2  107.8  123.4  139.0
----------------------------------------------------------------------------
<Resolution>    5.14   2.85   1.97   1.49   1.24   1.07   0.95   0.88   0.83
N(total)         189   1194   2887   5854   9804  10041   6491   5830   3036
<Redundancy>     2.3    3.8    3.9    5.2    6.5    5.7    3.5    3.4    2.7
Complet. [%%]    91.7   98.2   99.4   99.9  100.0  100.0   99.8   99.9   86.2
<I/sigma>      350.9  213.7  107.2   44.1   26.0   14.9    9.7    5.5    2.3
R(int)         0.019  0.028  0.026  0.042  0.047  0.067  0.097  0.174  0.379
----------------------------------------------------------------------------
;
_stoe_measurement_identifier NIA006_150K
_stoe_measurement_max_exposure_per_frame '12.0 s'
_stoe_measurement_mean_exposure_per_frame '11.2 s'
_stoe_measurement_min_exposure_per_frame '2.0 s'
_stoe_measurement_total_exposure_time '6.3 h'
_stoe_measurement_total_frame_number 2037
_stoe_measurement_total_run_number 42
_stoe_measurement_tube_power '50.0 W'

loop_
_space_group_symop_operation_xyz
'x, y, z'
'-x, y+1/2, -z+1/2'
'-x, -y, -z'
'x, -y-1/2, z-1/2'

loop_
_atom_site_label
_atom_site_type_symbol
_atom_site_fract_x
_atom_site_fract_y
_atom_site_fract_z
_atom_site_U_iso_or_equiv
_atom_site_adp_type
_atom_site_occupancy
_atom_site_site_symmetry_order
_atom_site_calc_flag
_atom_site_refinement_flags_posn
_atom_site_refinement_flags_adp
_atom_site_refinement_flags_occupancy
_atom_site_disorder_assembly
_atom_site_disorder_group
Co1 Co 1.000000 0.000000 0.500000 0.0500(3) Uani 1 2 d DS . P . .
S1 S 0.88747(15) 0.36771(17) 0.38587(7) 0.1040(6) Uani 1 1 d . . . . .
Cl1 Cl 0.84694(15) 0.4832(2) 0.51320(8) 0.1117(6) Uani 1 1 d . . . . .
Cl2 Cl 0.78716(15) 0.70521(19) 0.57472(8) 0.1093(6) Uani 1 1 d . . . . .
Cl3 Cl 0.81418(15) 0.4407(2) 0.62002(8) 0.1167(6) Uani 1 1 d . . . . .
N2 N 0.5750(2) 0.1012(3) 0.56299(12) 0.0448(7) Uani 1 1 d . . . . .
O1 O 0.9182(2) -0.1348(4) 0.45430(14) 0.0669(9) Uani 1 1 d D . . . .
H1 H 0.8641(16) -0.114(3) 0.443(2) 0.100 Uiso 1 1 d D U . . .
N4 N 0.5129(2) 0.6621(3) 0.30897(13) 0.0506(8) Uani 1 1 d . . . . .
N1 N 0.8921(2) 0.0383(4) 0.55191(13) 0.0500(8) Uani 1 1 d . . . . .
N3 N 0.2534(2) 0.0703(4) 0.58156(14) 0.0565(9) Uani 1 1 d . . . . .
N5 N 0.9483(2) 0.1598(4) 0.45260(15) 0.0587(9) Uani 1 1 d . . . . .
C6 C 0.6395(3) 0.2421(4) 0.49986(15) 0.0467(8) Uani 1 1 d . . . . .
H6 H 0.691594 0.275876 0.486353 0.056 Uiso 1 1 calc R U . . .
C9 C 0.4915(2) 0.1417(4) 0.54357(15) 0.0443(8) Uani 1 1 d . . . . .
C5 C 0.6475(2) 0.1501(4) 0.54046(15) 0.0447(8) Uani 1 1 d . . . . .
C7 C 0.5533(3) 0.2850(4) 0.47878(15) 0.0459(8) Uani 1 1 d . . . . .
C8 C 0.4785(3) 0.2295(4) 0.50143(15) 0.0460(8) Uani 1 1 d . . . . .
H8 H 0.419651 0.251720 0.488062 0.055 Uiso 1 1 calc R U . . .
C10 C 0.4146(2) 0.0836(4) 0.57031(15) 0.0453(8) Uani 1 1 d . . . . .
C21 C 0.8101(2) 0.0852(4) 0.53329(15) 0.0478(9) Uani 1 1 d . . . . .
H21 H 0.801683 0.108870 0.498098 0.057 Uiso 1 1 calc R U . . .
C18 C 0.5240(3) 0.5706(4) 0.35109(15) 0.0487(9) Uani 1 1 d . . . . .
C4 C 0.7374(2) 0.1002(4) 0.56350(15) 0.0467(8) Uani 1 1 d . . . . .
C28 C 0.5869(3) 0.7000(4) 0.27953(16) 0.0506(9) Uani 1 1 d . . . . .
C15 C 0.5427(3) 0.3840(4) 0.43570(15) 0.0473(8) Uani 1 1 d . . . . .
C16 C 0.4659(3) 0.4667(4) 0.42694(16) 0.0498(9) Uani 1 1 d . . . . .
H16 H 0.419399 0.459248 0.449135 0.060 Uiso 1 1 calc R U . . .
C11 C 0.3246(3) 0.1228(5) 0.55858(16) 0.0527(9) Uani 1 1 d . . . . .
H11 H 0.312569 0.189611 0.533266 0.063 Uiso 1 1 calc R U . . .
C22 C 0.4230(3) 0.6996(4) 0.28847(16) 0.0516(9) Uani 1 1 d . . . . .
C3 C 0.7519(3) 0.0677(5) 0.61608(16) 0.0568(10) Uani 1 1 d . . . . .
H3 H 0.704837 0.075510 0.637893 0.068 Uiso 1 1 calc R U . . .
C17 C 0.4568(3) 0.5593(4) 0.38631(15) 0.0488(9) Uani 1 1 d . . . . .
H17 H 0.405437 0.614606 0.382310 0.059 Uiso 1 1 calc R U . . .
C19 C 0.6016(3) 0.4875(4) 0.35979(17) 0.0538(10) Uani 1 1 d . . . . .
H19 H 0.647697 0.493164 0.337237 0.065 Uiso 1 1 calc R U . . .
C13 C 0.3580(3) -0.0671(5) 0.63370(17) 0.0569(10) Uani 1 1 d . . . . .
H13 H 0.368157 -0.131629 0.660050 0.068 Uiso 1 1 calc R U . . .
C2 C 0.8366(3) 0.0240(5) 0.63561(18) 0.0615(11) Uani 1 1 d . . . . .
H2 H 0.847788 0.003649 0.671004 0.074 Uiso 1 1 calc R U . . .
C14 C 0.2705(3) -0.0234(5) 0.61824(17) 0.0560(10) Uani 1 1 d . . . . .
H14 H 0.221940 -0.061139 0.634125 0.067 Uiso 1 1 calc R U . . .
C12 C 0.4304(3) -0.0129(4) 0.60921(17) 0.0516(9) Uani 1 1 d . . . . .
H12 H 0.489637 -0.041672 0.618994 0.062 Uiso 1 1 calc R U . . .
C1 C 0.9050(3) 0.0103(5) 0.60239(17) 0.0574(11) Uani 1 1 d . . . . .
H1A H 0.962155 -0.019631 0.616021 0.069 Uiso 1 1 calc R U . . .
C23 C 0.4029(3) 0.8359(4) 0.27881(16) 0.0541(10) Uani 1 1 d . . . . .
H23 H 0.447465 0.901696 0.286221 0.065 Uiso 1 1 calc R U . . .
C29 C 0.5757(3) 0.7022(4) 0.22484(17) 0.0553(10) Uani 1 1 d . . . . .
H29 H 0.519230 0.681820 0.207488 0.066 Uiso 1 1 calc R U . . .
C20 C 0.6104(3) 0.3985(5) 0.40095(16) 0.0534(10) Uani 1 1 d . . . . .
H20 H 0.662954 0.345961 0.405956 0.064 Uiso 1 1 calc R U . . .
C33 C 0.6713(3) 0.7343(4) 0.30424(18) 0.0569(10) Uani 1 1 d . . . . .
H33 H 0.679433 0.736754 0.340600 0.068 Uiso 1 1 calc R U . . .
C36 C 0.9234(3) 0.2462(5) 0.42453(17) 0.0557(10) Uani 1 1 d . . . . .
C30 C 0.6487(3) 0.7348(5) 0.19651(18) 0.0621(11) Uani 1 1 d . . . . .
H30 H 0.640630 0.737085 0.160144 0.075 Uiso 1 1 calc R U . . .
C25 C 0.2494(3) 0.7760(5) 0.24702(17) 0.0619(11) Uani 1 1 d . . . . .
H25 H 0.191262 0.801079 0.233278 0.074 Uiso 1 1 calc R U . . .
C24 C 0.3163(3) 0.8737(5) 0.25813(17) 0.0578(10) Uani 1 1 d . . . . .
H24 H 0.303043 0.964903 0.251683 0.069 Uiso 1 1 calc R U . . .
C31 C 0.7328(3) 0.7638(5) 0.2213(2) 0.0658(12) Uani 1 1 d . . . . .
H31 H 0.781992 0.782467 0.202070 0.079 Uiso 1 1 calc R U . . .
C27 C 0.3566(3) 0.6023(5) 0.27628(17) 0.0564(10) Uani 1 1 d . . . . .
H27 H 0.370297 0.510723 0.281379 0.068 Uiso 1 1 calc R U . . .
C26 C 0.2703(3) 0.6405(5) 0.25665(18) 0.0609(11) Uani 1 1 d . . . . .
H26 H 0.225563 0.574607 0.249778 0.073 Uiso 1 1 calc R U . . .
C32 C 0.7432(3) 0.7647(5) 0.2752(2) 0.0653(12) Uani 1 1 d . . . . .
H32 H 0.799728 0.786285 0.292289 0.078 Uiso 1 1 calc R U . . .
C35 C 0.9416(4) -0.2594(6) 0.4321(3) 0.0826(16) Uani 1 1 d D . . . .
H35A H 0.973755 -0.242561 0.401687 0.124 Uiso 1 1 calc R U . . .
H35B H 0.887078 -0.310095 0.422107 0.124 Uiso 1 1 calc R U . . .
H35C H 0.979766 -0.310450 0.457187 0.124 Uiso 1 1 calc R U . . .
C34 C 0.8522(4) 0.5551(7) 0.5747(2) 0.0830(16) Uani 1 1 d . . . . .
H34 H 0.915941 0.577838 0.585347 0.100 Uiso 1 1 calc R U . . .

loop_
_atom_site_aniso_label
_atom_site_aniso_U_11
_atom_site_aniso_U_22
_atom_site_aniso_U_33
_atom_site_aniso_U_23
_atom_site_aniso_U_13
_atom_site_aniso_U_12
Co1 0.0351(5) 0.0639(6) 0.0511(5) 0.0047(4) 0.0042(4) 0.0062(4)
S1 0.1467(16) 0.0716(9) 0.0868(10) 0.0171(8) -0.0304(10) 0.0070(9)
Cl1 0.1312(16) 0.1079(13) 0.0992(12) -0.0273(10) 0.0285(11) -0.0221(11)
Cl2 0.1358(15) 0.0868(11) 0.1087(13) 0.0002(9) 0.0292(11) 0.0078(10)
Cl3 0.1328(16) 0.1088(14) 0.1097(13) 0.0245(11) 0.0172(11) -0.0141(12)
N2 0.0362(15) 0.0495(17) 0.0486(17) 0.0010(14) 0.0024(12) 0.0005(13)
O1 0.0444(16) 0.077(2) 0.078(2) -0.0110(17) -0.0026(14) 0.0065(15)
N4 0.0513(18) 0.0509(19) 0.0498(18) 0.0082(14) 0.0054(14) 0.0010(15)
N1 0.0342(15) 0.067(2) 0.0494(18) 0.0041(16) 0.0080(13) 0.0065(15)
N3 0.0388(17) 0.073(2) 0.058(2) 0.0018(18) 0.0052(14) -0.0060(16)
N5 0.0429(18) 0.074(2) 0.059(2) 0.0060(19) 0.0077(15) 0.0083(17)
C6 0.0397(18) 0.051(2) 0.050(2) -0.0007(16) 0.0081(15) 0.0042(16)
C9 0.0373(18) 0.048(2) 0.0468(19) -0.0035(16) 0.0012(14) -0.0012(15)
C5 0.0384(18) 0.048(2) 0.047(2) -0.0003(16) 0.0043(15) 0.0013(15)
C7 0.0458(19) 0.046(2) 0.0458(19) 0.0025(16) 0.0069(15) 0.0014(16)
C8 0.0379(18) 0.052(2) 0.048(2) 0.0024(16) 0.0030(15) 0.0011(16)
C10 0.0382(18) 0.052(2) 0.0455(19) -0.0028(16) 0.0028(14) -0.0032(15)
C21 0.0380(18) 0.062(2) 0.0448(19) 0.0001(17) 0.0091(15) 0.0048(17)
C18 0.051(2) 0.049(2) 0.047(2) 0.0021(16) 0.0066(16) 0.0015(17)
C4 0.0394(18) 0.050(2) 0.050(2) 0.0008(16) 0.0039(15) 0.0025(16)
C28 0.056(2) 0.042(2) 0.054(2) 0.0006(16) 0.0121(18) 0.0006(17)
C15 0.045(2) 0.052(2) 0.046(2) -0.0006(16) 0.0060(15) 0.0025(16)
C16 0.045(2) 0.053(2) 0.051(2) 0.0012(18) 0.0048(16) 0.0026(17)
C11 0.0404(19) 0.065(3) 0.052(2) 0.0043(19) 0.0020(16) 0.0013(18)
C22 0.054(2) 0.052(2) 0.049(2) 0.0041(17) 0.0066(17) 0.0050(18)
C3 0.043(2) 0.077(3) 0.051(2) 0.005(2) 0.0072(17) 0.011(2)
C17 0.051(2) 0.050(2) 0.046(2) 0.0034(17) 0.0071(16) 0.0078(17)
C19 0.054(2) 0.058(2) 0.051(2) 0.0094(18) 0.0117(18) 0.0069(18)
C13 0.052(2) 0.062(3) 0.057(2) 0.008(2) 0.0066(18) -0.0080(19)
C2 0.050(2) 0.084(3) 0.049(2) 0.007(2) -0.0021(18) 0.010(2)
C14 0.044(2) 0.071(3) 0.052(2) -0.001(2) 0.0036(17) -0.0122(19)
C12 0.045(2) 0.056(2) 0.053(2) 0.0055(17) 0.0014(17) -0.0013(17)
C1 0.044(2) 0.083(3) 0.046(2) 0.0042(19) 0.0060(17) 0.0123(19)
C23 0.063(3) 0.046(2) 0.054(2) 0.0029(17) 0.0114(19) 0.0000(18)
C29 0.061(2) 0.051(2) 0.055(2) 0.0005(18) 0.0074(19) 0.0027(19)
C20 0.048(2) 0.057(2) 0.056(2) 0.0046(18) 0.0107(17) 0.0084(18)
C33 0.056(2) 0.055(2) 0.059(2) -0.0021(19) 0.0044(19) -0.0015(19)
C36 0.049(2) 0.065(3) 0.053(2) 0.001(2) -0.0003(18) 0.0023(19)
C30 0.077(3) 0.056(2) 0.057(2) 0.007(2) 0.025(2) 0.003(2)
C25 0.060(3) 0.071(3) 0.054(2) 0.005(2) 0.000(2) 0.010(2)
C24 0.063(3) 0.057(2) 0.054(2) 0.0080(19) 0.0075(19) 0.012(2)
C31 0.064(3) 0.054(3) 0.082(3) 0.003(2) 0.024(2) -0.001(2)
C27 0.059(2) 0.048(2) 0.062(2) 0.0017(19) 0.0026(19) -0.0007(19)
C26 0.056(2) 0.063(3) 0.062(3) 0.000(2) -0.003(2) -0.003(2)
C32 0.055(2) 0.061(3) 0.080(3) -0.004(2) 0.007(2) -0.007(2)
C35 0.069(3) 0.067(3) 0.112(5) -0.013(3) 0.005(3) 0.002(3)
C34 0.064(3) 0.089(4) 0.096(4) -0.013(3) 0.009(3) -0.012(3)

loop_
_atom_type_symbol
_atom_type_description
_atom_type_scat_dispersion_real
_atom_type_scat_dispersion_imag
_atom_type_scat_source
C C 0.0181 0.0091 'International Tables Vol C Tables 4.2.6.8 and 6.1.1.4'
Cl Cl 0.3639 0.7018 'International Tables Vol C Tables 4.2.6.8 and 6.1.1.4'
Co Co -2.3653 3.6143 'International Tables Vol C Tables 4.2.6.8 and 6.1.1.4'
H H 0.0000 0.0000 'International Tables Vol C Tables 4.2.6.8 and 6.1.1.4'
N N 0.0311 0.0180 'International Tables Vol C Tables 4.2.6.8 and 6.1.1.4'
O O 0.0492 0.0322 'International Tables Vol C Tables 4.2.6.8 and 6.1.1.4'
S S 0.3331 0.5567 'International Tables Vol C Tables 4.2.6.8 and 6.1.1.4'

loop_
_exptl_crystal_face_index_h
_exptl_crystal_face_index_k
_exptl_crystal_face_index_l
_exptl_crystal_face_perp_dist
-1 -1 30 0.0337
9 7 -30 0.0474
-15 -2 -10 0.0605
-5 8 -30 0.0812
-13 -4 30 0.0572
19 -7 -30 0.1155

loop_
_geom_angle_atom_site_label_1
_geom_angle_atom_site_label_2
_geom_angle_atom_site_label_3
_geom_angle
_geom_angle_site_symmetry_1
_geom_angle_site_symmetry_3
_geom_angle_publ_flag
O1 Co1 O1 180.0 . 3_756 ?
O1 Co1 N1 92.16(13) 3_756 3_756 ?
O1 Co1 N1 87.84(13) 3_756 . ?
O1 Co1 N1 87.84(13) . 3_756 ?
O1 Co1 N1 92.16(13) . . ?
O1 Co1 N5 90.65(15) . 3_756 ?
O1 Co1 N5 89.35(15) 3_756 3_756 ?
O1 Co1 N5 89.35(15) . . ?
O1 Co1 N5 90.65(15) 3_756 . ?
N1 Co1 N1 180.0 . 3_756 ?
N5 Co1 N1 88.71(13) . . ?
N5 Co1 N1 91.28(13) 3_756 . ?
N5 Co1 N1 91.29(13) . 3_756 ?
N5 Co1 N1 88.72(13) 3_756 3_756 ?
N5 Co1 N5 180.0 3_756 . ?
C9 N2 C5 117.9(3) . . ?
Co1 O1 H1 121.6(15) . . ?
C35 O1 Co1 129.3(3) . . ?
C35 O1 H1 108.6(14) . . ?
C18 N4 C28 122.0(3) . . ?
C18 N4 C22 119.4(3) . . ?
C28 N4 C22 117.5(3) . . ?
C21 N1 Co1 121.3(3) . . ?
C1 N1 Co1 120.6(3) . . ?
C1 N1 C21 118.0(3) . . ?
C14 N3 C11 118.0(4) . . ?
C36 N5 Co1 176.2(4) . . ?
C5 C6 H6 119.8 . . ?
C5 C6 C7 120.4(4) . . ?
C7 C6 H6 119.8 . . ?
N2 C9 C8 122.3(3) . . ?
N2 C9 C10 115.0(3) . . ?
C8 C9 C10 122.7(3) . . ?
N2 C5 C6 122.7(3) . . ?
N2 C5 C4 115.0(3) . . ?
C6 C5 C4 122.3(3) . . ?
C6 C7 C15 121.6(3) . . ?
C8 C7 C6 116.1(3) . . ?
C8 C7 C15 122.3(3) . . ?
C9 C8 C7 120.5(3) . . ?
C9 C8 H8 119.8 . . ?
C7 C8 H8 119.8 . . ?
C11 C10 C9 122.9(4) . . ?
C12 C10 C9 120.6(3) . . ?
C12 C10 C11 116.4(4) . . ?
N1 C21 H21 118.2 . . ?
N1 C21 C4 123.6(4) . . ?
C4 C21 H21 118.2 . . ?
N4 C18 C19 122.3(4) . . ?
C17 C18 N4 120.3(4) . . ?
C17 C18 C19 117.4(4) . . ?
C21 C4 C5 121.2(3) . . ?
C21 C4 C3 117.3(4) . . ?
C3 C4 C5 121.4(3) . . ?
C29 C28 N4 120.3(4) . . ?
C33 C28 N4 121.1(4) . . ?
C33 C28 C29 118.6(4) . . ?
C16 C15 C7 122.6(4) . . ?
C16 C15 C20 116.7(4) . . ?
C20 C15 C7 120.7(4) . . ?
C15 C16 H16 119.0 . . ?
C17 C16 C15 122.1(4) . . ?
C17 C16 H16 119.0 . . ?
N3 C11 C10 124.2(4) . . ?
N3 C11 H11 117.9 . . ?
C10 C11 H11 117.9 . . ?
C23 C22 N4 119.4(4) . . ?
C27 C22 N4 121.1(4) . . ?
C27 C22 C23 119.4(4) . . ?
C4 C3 H3 120.4 . . ?
C2 C3 C4 119.2(4) . . ?
C2 C3 H3 120.4 . . ?
C18 C17 H17 119.6 . . ?
C16 C17 C18 120.7(4) . . ?
C16 C17 H17 119.6 . . ?
C18 C19 H19 119.5 . . ?
C20 C19 C18 121.1(4) . . ?
C20 C19 H19 119.5 . . ?
C14 C13 H13 120.6 . . ?
C14 C13 C12 118.9(4) . . ?
C12 C13 H13 120.6 . . ?
C3 C2 H2 120.2 . . ?
C3 C2 C1 119.6(4) . . ?
C1 C2 H2 120.2 . . ?
N3 C14 C13 122.3(4) . . ?
N3 C14 H14 118.8 . . ?
C13 C14 H14 118.8 . . ?
C10 C12 C13 120.1(4) . . ?
C10 C12 H12 119.9 . . ?
C13 C12 H12 119.9 . . ?
N1 C1 C2 122.2(4) . . ?
N1 C1 H1A 118.9 . . ?
C2 C1 H1A 118.9 . . ?
C22 C23 H23 120.0 . . ?
C24 C23 C22 120.1(4) . . ?
C24 C23 H23 120.0 . . ?
C28 C29 H29 120.0 . . ?
C30 C29 C28 120.0(4) . . ?
C30 C29 H29 120.0 . . ?
C15 C20 H20 119.0 . . ?
C19 C20 C15 122.1(4) . . ?
C19 C20 H20 119.0 . . ?
C28 C33 H33 119.8 . . ?
C32 C33 C28 120.4(4) . . ?
C32 C33 H33 119.8 . . ?
N5 C36 S1 179.2(5) . . ?
C29 C30 H30 119.5 . . ?
C31 C30 C29 120.9(4) . . ?
C31 C30 H30 119.5 . . ?
C24 C25 H25 120.4 . . ?
C26 C25 H25 120.4 . . ?
C26 C25 C24 119.2(4) . . ?
C23 C24 C25 120.2(4) . . ?
C23 C24 H24 119.9 . . ?
C25 C24 H24 119.9 . . ?
C30 C31 H31 120.5 . . ?
C30 C31 C32 119.1(4) . . ?
C32 C31 H31 120.5 . . ?
C22 C27 H27 119.9 . . ?
C26 C27 C22 120.2(4) . . ?
C26 C27 H27 119.9 . . ?
C25 C26 H26 119.6 . . ?
C27 C26 C25 120.8(4) . . ?
C27 C26 H26 119.6 . . ?
C33 C32 H32 119.5 . . ?
C31 C32 C33 121.0(4) . . ?
C31 C32 H32 119.5 . . ?
O1 C35 H35A 109.5 . . ?
O1 C35 H35B 109.5 . . ?
O1 C35 H35C 109.5 . . ?
H35A C35 H35B 109.5 . . ?
H35A C35 H35C 109.5 . . ?
H35B C35 H35C 109.5 . . ?
Cl1 C34 Cl2 111.3(4) . . ?
Cl1 C34 Cl3 110.6(3) . . ?
Cl1 C34 H34 108.4 . . ?
Cl2 C34 H34 108.4 . . ?
Cl3 C34 Cl2 109.6(3) . . ?
Cl3 C34 H34 108.4 . . ?

loop_
_geom_bond_atom_site_label_1
_geom_bond_atom_site_label_2
_geom_bond_distance
_geom_bond_site_symmetry_2
_geom_bond_publ_flag
Co1 O1 2.083(3) . ?
Co1 O1 2.083(3) 3_756 ?
Co1 N1 2.190(3) . ?
Co1 N1 2.190(3) 3_756 ?
Co1 N5 2.090(4) . ?
Co1 N5 2.090(4) 3_756 ?
S1 C36 1.613(5) . ?
Cl1 C34 1.724(6) . ?
Cl2 C34 1.760(7) . ?
Cl3 C34 1.745(7) . ?
N2 C9 1.345(5) . ?
N2 C5 1.346(5) . ?
O1 H1 0.852(9) . ?
O1 C35 1.407(6) . ?
N4 C18 1.404(5) . ?
N4 C28 1.427(5) . ?
N4 C22 1.429(5) . ?
N1 C21 1.341(5) . ?
N1 C1 1.321(5) . ?
N3 C11 1.348(5) . ?
N3 C14 1.326(6) . ?
N5 C36 1.154(6) . ?
C6 H6 0.9300 . ?
C6 C5 1.377(5) . ?
C6 C7 1.399(5) . ?
C9 C8 1.384(5) . ?
C9 C10 1.487(5) . ?
C5 C4 1.485(5) . ?
C7 C8 1.399(5) . ?
C7 C15 1.471(5) . ?
C8 H8 0.9300 . ?
C10 C11 1.387(5) . ?
C10 C12 1.383(6) . ?
C21 H21 0.9300 . ?
C21 C4 1.382(5) . ?
C18 C17 1.400(5) . ?
C18 C19 1.406(6) . ?
C4 C3 1.384(6) . ?
C28 C29 1.398(6) . ?
C28 C33 1.386(6) . ?
C15 C16 1.395(5) . ?
C15 C20 1.399(5) . ?
C16 H16 0.9300 . ?
C16 C17 1.382(6) . ?
C11 H11 0.9300 . ?
C22 C23 1.391(6) . ?
C22 C27 1.385(6) . ?
C3 H3 0.9300 . ?
C3 C2 1.371(6) . ?
C17 H17 0.9300 . ?
C19 H19 0.9300 . ?
C19 C20 1.369(6) . ?
C13 H13 0.9300 . ?
C13 C14 1.382(6) . ?
C13 C12 1.389(6) . ?
C2 H2 0.9300 . ?
C2 C1 1.381(6) . ?
C14 H14 0.9300 . ?
C12 H12 0.9300 . ?
C1 H1A 0.9300 . ?
C23 H23 0.9300 . ?
C23 C24 1.388(6) . ?
C29 H29 0.9300 . ?
C29 C30 1.386(6) . ?
C20 H20 0.9300 . ?
C33 H33 0.9300 . ?
C33 C32 1.378(6) . ?
C30 H30 0.9300 . ?
C30 C31 1.371(7) . ?
C25 H25 0.9300 . ?
C25 C24 1.388(7) . ?
C25 C26 1.386(7) . ?
C24 H24 0.9300 . ?
C31 H31 0.9300 . ?
C31 C32 1.376(7) . ?
C27 H27 0.9300 . ?
C27 C26 1.377(6) . ?
C26 H26 0.9300 . ?
C32 H32 0.9300 . ?
C35 H35A 0.9600 . ?
C35 H35B 0.9600 . ?
C35 H35C 0.9600 . ?
C34 H34 0.9800 . ?

loop_
_geom_torsion_atom_site_label_1
_geom_torsion_atom_site_label_2
_geom_torsion_atom_site_label_3
_geom_torsion_atom_site_label_4
_geom_torsion
_geom_torsion_site_symmetry_1
_geom_torsion_site_symmetry_2
_geom_torsion_site_symmetry_3
_geom_torsion_site_symmetry_4
_geom_torsion_publ_flag
Co1 N1 C21 C4 174.4(3) . . . . ?
Co1 N1 C1 C2 -175.3(4) . . . . ?
N2 C9 C8 C7 -3.1(6) . . . . ?
N2 C9 C10 C11 174.3(4) . . . . ?
N2 C9 C10 C12 -5.0(5) . . . . ?
N2 C5 C4 C21 149.0(4) . . . . ?
N2 C5 C4 C3 -31.4(6) . . . . ?
N4 C18 C17 C16 178.0(4) . . . . ?
N4 C18 C19 C20 -179.5(4) . . . . ?
N4 C28 C29 C30 -177.9(4) . . . . ?
N4 C28 C33 C32 177.1(4) . . . . ?
N4 C22 C23 C24 179.0(4) . . . . ?
N4 C22 C27 C26 179.9(4) . . . . ?
N1 C21 C4 C5 -178.8(4) . . . . ?
N1 C21 C4 C3 1.6(7) . . . . ?
C6 C5 C4 C21 -32.5(6) . . . . ?
C6 C5 C4 C3 147.1(4) . . . . ?
C6 C7 C8 C9 2.5(6) . . . . ?
C6 C7 C15 C16 -155.0(4) . . . . ?
C6 C7 C15 C20 25.6(6) . . . . ?
C9 N2 C5 C6 2.0(6) . . . . ?
C9 N2 C5 C4 -179.4(3) . . . . ?
C9 C10 C11 N3 178.8(4) . . . . ?
C9 C10 C12 C13 -179.6(4) . . . . ?
C5 N2 C9 C8 0.7(6) . . . . ?
C5 N2 C9 C10 180.0(3) . . . . ?
C5 C6 C7 C8 0.1(6) . . . . ?
C5 C6 C7 C15 179.5(4) . . . . ?
C5 C4 C3 C2 -179.0(4) . . . . ?
C7 C6 C5 N2 -2.5(6) . . . . ?
C7 C6 C5 C4 179.1(4) . . . . ?
C7 C15 C16 C17 -180.0(4) . . . . ?
C7 C15 C20 C19 178.5(4) . . . . ?
C8 C9 C10 C11 -6.5(6) . . . . ?
C8 C9 C10 C12 174.2(4) . . . . ?
C8 C7 C15 C16 24.3(6) . . . . ?
C8 C7 C15 C20 -155.1(4) . . . . ?
C10 C9 C8 C7 177.8(4) . . . . ?
C21 N1 C1 C2 2.0(7) . . . . ?
C21 C4 C3 C2 0.6(7) . . . . ?
C18 N4 C28 C29 134.1(4) . . . . ?
C18 N4 C28 C33 -45.4(6) . . . . ?
C18 N4 C22 C23 133.5(4) . . . . ?
C18 N4 C22 C27 -48.9(6) . . . . ?
C18 C19 C20 C15 1.0(7) . . . . ?
C4 C3 C2 C1 -1.4(8) . . . . ?
C28 N4 C18 C17 165.3(4) . . . . ?
C28 N4 C18 C19 -14.7(6) . . . . ?
C28 N4 C22 C23 -57.7(5) . . . . ?
C28 N4 C22 C27 119.9(4) . . . . ?
C28 C29 C30 C31 0.7(7) . . . . ?
C28 C33 C32 C31 0.9(7) . . . . ?
C15 C7 C8 C9 -176.8(4) . . . . ?
C15 C16 C17 C18 1.9(6) . . . . ?
C16 C15 C20 C19 -1.0(6) . . . . ?
C11 N3 C14 C13 0.6(7) . . . . ?
C11 C10 C12 C13 1.1(6) . . . . ?
C22 N4 C18 C17 -26.4(6) . . . . ?
C22 N4 C18 C19 153.5(4) . . . . ?
C22 N4 C28 C29 -34.3(5) . . . . ?
C22 N4 C28 C33 146.1(4) . . . . ?
C22 C23 C24 C25 0.0(6) . . . . ?
C22 C27 C26 C25 2.3(7) . . . . ?
C3 C2 C1 N1 0.1(8) . . . . ?
C17 C18 C19 C20 0.4(6) . . . . ?
C19 C18 C17 C16 -1.9(6) . . . . ?
C14 N3 C11 C10 1.0(7) . . . . ?
C14 C13 C12 C10 0.4(7) . . . . ?
C12 C10 C11 N3 -1.9(6) . . . . ?
C12 C13 C14 N3 -1.3(7) . . . . ?
C1 N1 C21 C4 -2.9(7) . . . . ?
C23 C22 C27 C26 -2.5(7) . . . . ?
C29 C28 C33 C32 -2.5(6) . . . . ?
C29 C30 C31 C32 -2.2(7) . . . . ?
C20 C15 C16 C17 -0.5(6) . . . . ?
C33 C28 C29 C30 1.7(6) . . . . ?
C30 C31 C32 C33 1.4(7) . . . . ?
C24 C25 C26 C27 -0.9(7) . . . . ?
C27 C22 C23 C24 1.3(6) . . . . ?
C26 C25 C24 C23 -0.2(7) . . . . ?

loop_
_smtbx_masks_void_nr
_smtbx_masks_void_average_x
_smtbx_masks_void_average_y
_smtbx_masks_void_average_z
_smtbx_masks_void_volume
_smtbx_masks_void_count_electrons
_smtbx_masks_void_content
1 0.000 -0.722 0.250 234.8 55.2 '1 CHCl3'
2 0.000 -0.099 0.750 234.8 55.2 '1 CHCl3'
